data_4312202
loop_
_publ_author_name
'Szeman Ng'
'Joseph W. Ziller'
'Patrick J. Farmer'

_publ_section_title
;
 Multiple Pathways for the Oxygenation of a Ruthenium(II) Dithiocarbamate
 Complex: S-Oxygenation and S-Extrusion
;
_journal_name_full 'Inorganic Chemistry'
_journal_page_first 8301
_journal_page_last 8309
_journal_paper_doi 10.1021/ic048661a
_journal_volume 43
_journal_year 2004
_chemical_formula_sum 'C52 H59 F12 N10 O1.5 P2 Ru2 S4'
_chemical_formula_weight 1468.41
_chemical_name_systematic
; 
 ? 
;
_space_group_IT_number 2
_symmetry_cell_setting triclinic
_symmetry_space_group_name_Hall '-P 1'
_symmetry_space_group_name_H-M 'P -1'
_atom_sites_solution_hydrogens geom
_atom_sites_solution_primary direct
_atom_sites_solution_secondary difmap
_audit_creation_method SHELXTL
_cell_angle_alpha 89.2620(10)
_cell_angle_beta 83.0600(10)
_cell_angle_gamma 87.6100(10)
_cell_formula_units_Z 2
_cell_length_a 9.5935(4)
_cell_length_b 12.9853(6)
_cell_length_c 24.3718(10)
_cell_measurement_temperature 168(2)
_cell_volume 3011.1(2)
_computing_cell_refinement 'Bruker SMART/SAINT'
_computing_data_collection 'Bruker SMART'
_computing_data_reduction 'Bruker SHELXTL'
_computing_molecular_graphics 'Bruker SHELXTL'
_computing_publication_material 'Bruker SHELXTL'
_computing_structure_refinement 'Bruker SHELXTL'
_computing_structure_solution 'Bruker SHELXTL'
_diffrn_ambient_temperature 168(2)
_diffrn_measured_fraction_theta_full 0.943
_diffrn_measured_fraction_theta_max 0.943
_diffrn_measurement_device_type 'CCD area detector'
_diffrn_measurement_method 'omega scans'
_diffrn_radiation_monochromator graphite
_diffrn_radiation_source 'sealed tube'
_diffrn_radiation_type MoK\a
_diffrn_radiation_wavelength 0.71073
_diffrn_reflns_av_R_equivalents 0.0311
_diffrn_reflns_av_sigmaI/netI 0.0401
_diffrn_reflns_limit_h_max 12
_diffrn_reflns_limit_h_min -12
_diffrn_reflns_limit_k_max 17
_diffrn_reflns_limit_k_min -17
_diffrn_reflns_limit_l_max 32
_diffrn_reflns_limit_l_min -31
_diffrn_reflns_number 32335
_diffrn_reflns_theta_full 28.35
_diffrn_reflns_theta_max 28.35
_diffrn_reflns_theta_min 1.68
_diffrn_standards_decay_% '< 1.0'
_diffrn_standards_interval_count 'initial 50 frames recollected'
_diffrn_standards_number '50 frames'
_exptl_absorpt_coefficient_mu 0.779
_exptl_absorpt_correction_T_max 0.8535
_exptl_absorpt_correction_T_min 0.8114
_exptl_absorpt_correction_type numerical
_exptl_absorpt_process_details 'Bruker SADABS'
_exptl_crystal_colour 'dark red'
_exptl_crystal_density_diffrn 1.620
_exptl_crystal_density_meas ?
_exptl_crystal_density_method 'not measured'
_exptl_crystal_description irregular
_exptl_crystal_F_000 1486
_exptl_crystal_size_max 0.28
_exptl_crystal_size_mid 0.22
_exptl_crystal_size_min 0.21
_refine_diff_density_max 1.704
_refine_diff_density_min -0.922
_refine_diff_density_rms 0.095
_refine_ls_extinction_method none
_refine_ls_goodness_of_fit_ref 1.027
_refine_ls_hydrogen_treatment constr
_refine_ls_matrix_type full
_refine_ls_number_parameters 772
_refine_ls_number_reflns 14179
_refine_ls_number_restraints 0
_refine_ls_restrained_S_all 1.027
_refine_ls_R_factor_all 0.0628
_refine_ls_R_factor_gt 0.0456
_refine_ls_shift/su_max 0.001
_refine_ls_shift/su_mean 0.000
_refine_ls_structure_factor_coef Fsqd
_refine_ls_weighting_details 'calc w=1/[\s^2^(Fo^2^)+(0.0402P)^2^+7.9760P] where P=(Fo^2^+2Fc^2^)/3'
_refine_ls_weighting_scheme calc
_refine_ls_wR_factor_gt 0.1047
_refine_ls_wR_factor_ref 0.1150
_reflns_number_gt 11280
_reflns_number_total 14179
_reflns_threshold_expression >2sigma(I)
_cod_data_source_file ic048661asi20040923_114339.cif
_cod_data_source_block pjf7
_cod_depositor_comments
;
The following automatic conversions were performed:
'_symmetry_cell_setting' value 'Triclinic' changed to 'triclinic'
according to '/home/saulius/struct/CIF-dictionaries/cif_core.dic'
dictionary named 'cif_core.dic' version 2.4.1 from 2010-06-29.

Automatic conversion script
Id: cif_fix_enum 1527 2010-12-29 10:47:43Z saulius 

The following automatic conversions were performed:

'_exptl_crystal_density_meas' value 'none' was changed to '?' - the
value is perceived as not measured.

Automatic conversion script
Id: cif_fix_values 3008 2015-01-20 13:52:24Z robertas 
;
_cod_original_formula_sum 'C52 H59 F12 N10 O1.50 P2 Ru2 S4'
_cod_database_code 4312202

loop_
_symmetry_equiv_pos_as_xyz
'x, y, z'
'-x, -y, -z'

loop_
_atom_site_label
_atom_site_type_symbol
_atom_site_fract_x
_atom_site_fract_y
_atom_site_fract_z
_atom_site_U_iso_or_equiv
_atom_site_adp_type
_atom_site_occupancy
_atom_site_symmetry_multiplicity
_atom_site_calc_flag
_atom_site_refinement_flags
_atom_site_disorder_assembly
_atom_site_disorder_group
Ru1 Ru 0.27046(3) 0.54754(2) 0.367904(11) 0.02295(7) Uani 1 1 d . . .
S1 S 0.13793(9) 0.44446(7) 0.43676(3) 0.02778(18) Uani 1 1 d . . .
S2 S 0.23334(9) 0.38837(7) 0.32530(3) 0.02746(18) Uani 1 1 d . . .
N1 N 0.3643(3) 0.6104(2) 0.29531(12) 0.0272(6) Uani 1 1 d . . .
N2 N 0.0995(3) 0.6100(2) 0.33488(12) 0.0279(6) Uani 1 1 d . . .
N3 N 0.4545(3) 0.5058(2) 0.39922(11) 0.0247(6) Uani 1 1 d . . .
N4 N 0.2996(3) 0.6747(2) 0.41474(11) 0.0243(6) Uani 1 1 d . . .
N5 N 0.0738(3) 0.2644(2) 0.39385(13) 0.0348(7) Uani 1 1 d . . .
C1 C 0.5020(4) 0.6024(3) 0.27596(16) 0.0328(8) Uani 1 1 d . . .
H1A H 0.5650 0.5716 0.2992 0.039 Uiso 1 1 calc R . .
C2 C 0.5567(4) 0.6367(3) 0.22424(16) 0.0374(9) Uani 1 1 d . . .
H2A H 0.6543 0.6285 0.2120 0.045 Uiso 1 1 calc R . .
C3 C 0.4647(5) 0.6834(3) 0.19062(17) 0.0412(10) Uani 1 1 d . . .
H3A H 0.4990 0.7093 0.1551 0.049 Uiso 1 1 calc R . .
C4 C 0.3248(5) 0.6918(3) 0.20916(16) 0.0378(9) Uani 1 1 d . . .
H4A H 0.2610 0.7226 0.1863 0.045 Uiso 1 1 calc R . .
C5 C 0.2751(4) 0.6552(3) 0.26172(15) 0.0291(7) Uani 1 1 d . . .
C6 C 0.1272(4) 0.6582(3) 0.28451(15) 0.0300(8) Uani 1 1 d . . .
C7 C 0.0198(5) 0.7062(3) 0.25865(18) 0.0406(10) Uani 1 1 d . . .
H7A H 0.0409 0.7397 0.2239 0.049 Uiso 1 1 calc R . .
C8 C -0.1172(5) 0.7049(3) 0.28354(19) 0.0454(11) Uani 1 1 d . . .
H8A H -0.1913 0.7366 0.2660 0.054 Uiso 1 1 calc R . .
C9 C -0.1446(4) 0.6574(3) 0.33390(19) 0.0411(10) Uani 1 1 d . . .
H9A H -0.2380 0.6566 0.3520 0.049 Uiso 1 1 calc R . .
C10 C -0.0353(4) 0.6107(3) 0.35812(17) 0.0358(8) Uani 1 1 d . . .
H10A H -0.0561 0.5773 0.3929 0.043 Uiso 1 1 calc R . .
C11 C 0.5266(4) 0.4155(3) 0.39066(15) 0.0312(8) Uani 1 1 d . . .
H11A H 0.4898 0.3647 0.3693 0.037 Uiso 1 1 calc R . .
C12 C 0.6528(4) 0.3930(3) 0.41165(16) 0.0349(8) Uani 1 1 d . . .
H12A H 0.7017 0.3286 0.4042 0.042 Uiso 1 1 calc R . .
C13 C 0.7063(4) 0.4657(3) 0.44350(16) 0.0353(8) Uani 1 1 d . . .
H13A H 0.7919 0.4517 0.4587 0.042 Uiso 1 1 calc R . .
C14 C 0.6333(4) 0.5589(3) 0.45288(15) 0.0316(8) Uani 1 1 d . . .
H14A H 0.6683 0.6099 0.4746 0.038 Uiso 1 1 calc R . .
C15 C 0.5075(4) 0.5777(3) 0.43022(14) 0.0257(7) Uani 1 1 d . . .
C16 C 0.4216(4) 0.6735(3) 0.43824(14) 0.0262(7) Uani 1 1 d . . .
C17 C 0.4571(4) 0.7575(3) 0.46806(16) 0.0331(8) Uani 1 1 d . . .
H17A H 0.5431 0.7559 0.4837 0.040 Uiso 1 1 calc R . .
C18 C 0.3663(4) 0.8433(3) 0.47470(17) 0.0363(9) Uani 1 1 d . . .
H18A H 0.3895 0.9013 0.4947 0.044 Uiso 1 1 calc R . .
C19 C 0.2412(4) 0.8433(3) 0.45176(16) 0.0318(8) Uani 1 1 d . . .
H19A H 0.1764 0.9008 0.4561 0.038 Uiso 1 1 calc R . .
C20 C 0.2122(4) 0.7581(3) 0.42243(15) 0.0291(7) Uani 1 1 d . . .
H20A H 0.1260 0.7585 0.4069 0.035 Uiso 1 1 calc R . .
C21 C 0.1390(4) 0.3520(3) 0.38655(14) 0.0263(7) Uani 1 1 d . . .
C22 C -0.0038(5) 0.2366(3) 0.44706(17) 0.0409(9) Uani 1 1 d . . .
H22A H 0.0018 0.2918 0.4737 0.061 Uiso 1 1 calc R . .
H22B H 0.0374 0.1724 0.4608 0.061 Uiso 1 1 calc R . .
H22C H -0.1024 0.2269 0.4423 0.061 Uiso 1 1 calc R . .
C23 C 0.0753(5) 0.1896(3) 0.34967(19) 0.0486(11) Uani 1 1 d . . .
H23A H 0.1295 0.2157 0.3161 0.073 Uiso 1 1 calc R . .
H23B H -0.0212 0.1787 0.3424 0.073 Uiso 1 1 calc R . .
H23C H 0.1187 0.1242 0.3608 0.073 Uiso 1 1 calc R . .
P1 P 0.80379(10) 0.91448(8) 0.42243(4) 0.0337(2) Uani 1 1 d . . .
F1 F 0.7964(3) 0.79961(18) 0.44672(11) 0.0460(6) Uani 1 1 d . . .
F2 F 0.7312(3) 0.8801(2) 0.37031(12) 0.0587(7) Uani 1 1 d . . .
F3 F 0.9553(3) 0.8843(2) 0.38955(11) 0.0571(7) Uani 1 1 d . . .
F4 F 0.8140(3) 1.0292(2) 0.39750(12) 0.0558(7) Uani 1 1 d . . .
F5 F 0.6538(3) 0.94332(19) 0.45485(13) 0.0554(7) Uani 1 1 d . . .
F6 F 0.8778(3) 0.9490(2) 0.47396(12) 0.0592(7) Uani 1 1 d . . .
Ru2 Ru 0.32396(3) 0.07558(2) 0.143315(11) 0.02892(8) Uani 1 1 d . . .
S3 S 0.28783(10) 0.23939(7) 0.18872(4) 0.0328(2) Uani 1 1 d . . .
S4 S 0.22986(12) 0.19360(8) 0.08009(4) 0.0421(3) Uani 1 1 d . . .
N6 N 0.3790(3) -0.0117(2) 0.20971(12) 0.0254(6) Uani 1 1 d . . .
N7 N 0.1306(3) 0.0422(2) 0.18379(12) 0.0290(6) Uani 1 1 d . . .
N8 N 0.5248(4) 0.0977(3) 0.10622(13) 0.0387(8) Uani 1 1 d . . .
N9 N 0.3619(4) -0.0536(3) 0.09456(12) 0.0365(8) Uani 1 1 d . . .
N10 N 0.1586(5) 0.3780(3) 0.12671(15) 0.0562(11) Uani 1 1 d . . .
C24 C 0.5087(4) -0.0474(3) 0.21737(15) 0.0305(8) Uani 1 1 d . . .
H24A H 0.5841 -0.0356 0.1893 0.037 Uiso 1 1 calc R . .
C25 C 0.5369(4) -0.1010(3) 0.26473(16) 0.0326(8) Uani 1 1 d . . .
H25A H 0.6300 -0.1250 0.2689 0.039 Uiso 1 1 calc R . .
C26 C 0.4287(4) -0.1187(3) 0.30551(16) 0.0350(8) Uani 1 1 d . . .
H26A H 0.4464 -0.1534 0.3387 0.042 Uiso 1 1 calc R . .
C27 C 0.2933(4) -0.0855(3) 0.29770(15) 0.0315(8) Uani 1 1 d . . .
H27A H 0.2168 -0.0981 0.3252 0.038 Uiso 1 1 calc R . .
C28 C 0.2706(4) -0.0334(3) 0.24890(14) 0.0264(7) Uani 1 1 d . . .
C29 C 0.1311(4) -0.0007(3) 0.23505(14) 0.0264(7) Uani 1 1 d . . .
C30 C 0.0079(4) -0.0128(3) 0.27058(17) 0.0359(8) Uani 1 1 d . . .
H30A H 0.0115 -0.0431 0.3061 0.043 Uiso 1 1 calc R . .
C31 C -0.1198(4) 0.0193(3) 0.2540(2) 0.0446(10) Uani 1 1 d . . .
H31A H -0.2046 0.0146 0.2782 0.054 Uiso 1 1 calc R . .
C32 C -0.1204(4) 0.0583(4) 0.2011(2) 0.0483(11) Uani 1 1 d . . .
H32A H -0.2069 0.0778 0.1878 0.058 Uiso 1 1 calc R . .
C33 C 0.0042(4) 0.0688(3) 0.16747(18) 0.0405(9) Uani 1 1 d . . .
H33A H 0.0012 0.0960 0.1312 0.049 Uiso 1 1 calc R . .
C34 C 0.5995(4) 0.1822(4) 0.11122(17) 0.0452(10) Uani 1 1 d . . .
H34A H 0.5575 0.2376 0.1333 0.054 Uiso 1 1 calc R . .
C35 C 0.7354(5) 0.1908(5) 0.08524(19) 0.0601(14) Uani 1 1 d . . .
H35A H 0.7850 0.2514 0.0895 0.072 Uiso 1 1 calc R . .
C36 C 0.7984(5) 0.1108(6) 0.0531(2) 0.0683(18) Uani 1 1 d . . .
H36A H 0.8917 0.1153 0.0353 0.082 Uiso 1 1 calc R . .
C37 C 0.7229(5) 0.0250(5) 0.04749(18) 0.0592(15) Uani 1 1 d . . .
H37A H 0.7639 -0.0309 0.0256 0.071 Uiso 1 1 calc R . .
C38 C 0.5857(5) 0.0196(4) 0.07405(15) 0.0438(11) Uani 1 1 d . . .
C39 C 0.4951(5) -0.0668(3) 0.06887(15) 0.0455(12) Uani 1 1 d . . .
C40 C 0.5381(6) -0.1565(4) 0.03953(18) 0.0607(16) Uani 1 1 d . . .
H40A H 0.6316 -0.1646 0.0217 0.073 Uiso 1 1 calc R . .
C41 C 0.4451(7) -0.2327(4) 0.03653(18) 0.0670(18) Uani 1 1 d . . .
H41A H 0.4741 -0.2947 0.0174 0.080 Uiso 1 1 calc R . .
C42 C 0.3084(6) -0.2187(3) 0.06169(17) 0.0563(14) Uani 1 1 d . . .
H42A H 0.2416 -0.2699 0.0594 0.068 Uiso 1 1 calc R . .
C43 C 0.2712(5) -0.1280(3) 0.09035(16) 0.0436(10) Uani 1 1 d . . .
H43A H 0.1775 -0.1183 0.1077 0.052 Uiso 1 1 calc R . .
C44 C 0.2168(5) 0.2846(3) 0.13111(15) 0.0385(9) Uani 1 1 d . . .
C45 C 0.0992(9) 0.4115(5) 0.0759(2) 0.102(3) Uani 1 1 d . . .
H45A H 0.1059 0.3540 0.0499 0.154 Uiso 1 1 calc R . .
H45B H 0.1520 0.4691 0.0588 0.154 Uiso 1 1 calc R . .
H45C H 0.0004 0.4337 0.0852 0.154 Uiso 1 1 calc R . .
C46 C 0.1580(7) 0.4535(4) 0.1710(2) 0.0672(16) Uani 1 1 d . . .
H46A H 0.1990 0.4213 0.2023 0.101 Uiso 1 1 calc R . .
H46B H 0.0611 0.4776 0.1832 0.101 Uiso 1 1 calc R . .
H46C H 0.2134 0.5122 0.1573 0.101 Uiso 1 1 calc R . .
P2 P -0.11169(14) -0.27937(10) 0.10384(6) 0.0513(3) Uani 1 1 d . . .
F7 F -0.1198(16) -0.3669(12) 0.1435(8) 0.063(3) Uani 0.50 1 d P A 1
F8 F -0.0773(19) -0.1799(14) 0.0562(5) 0.055(3) Uani 0.50 1 d P A 1
F9 F 0.0128(11) -0.2269(7) 0.1320(4) 0.070(3) Uani 0.50 1 d P A 1
F10 F -0.2698(9) -0.2889(8) 0.0880(4) 0.079(3) Uani 0.50 1 d P A 1
F11 F -0.0493(11) -0.3487(11) 0.0578(5) 0.073(3) Uani 0.50 1 d P A 1
F12 F -0.1908(11) -0.2220(8) 0.1616(4) 0.070(2) Uani 0.50 1 d P A 1
F7B F -0.1540(15) -0.3906(11) 0.1414(8) 0.061(3) Uani 0.50 1 d P A 2
F8B F -0.094(2) -0.1805(15) 0.0762(5) 0.072(4) Uani 0.50 1 d P A 2
F9B F 0.0271(9) -0.2839(7) 0.1330(4) 0.060(2) Uani 0.50 1 d P A 2
F10B F -0.2180(8) -0.3171(6) 0.0648(3) 0.0602(19) Uani 0.50 1 d P A 2
F11B F 0.0147(11) -0.3392(11) 0.0607(6) 0.075(3) Uani 0.50 1 d P A 2
F12B F -0.2235(9) -0.2102(7) 0.1367(4) 0.065(2) Uani 0.50 1 d P A 2
O1 O 0.6554(6) 1.2438(4) 0.3005(2) 0.1007(15) Uiso 1 1 d . . .
C47 C 0.5050(9) 1.1355(6) 0.3557(3) 0.098(2) Uiso 1 1 d . . .
C48 C 0.5372(9) 1.1804(7) 0.3050(4) 0.103(2) Uiso 1 1 d . . .
C49 C 0.6854(11) 1.3116(8) 0.2513(4) 0.124(3) Uiso 1 1 d . . .
C50 C 0.8145(13) 1.3652(9) 0.2538(5) 0.152(4) Uiso 1 1 d . . .
O2 O 0.5000 -0.5000 0.0000 0.0621(13) Uiso 1 2 d S . .
C51 C 0.5725(8) -0.5308(6) 0.0895(3) 0.092(2) Uiso 1 1 d . . .
C52 C 0.6066(11) -0.5062(8) 0.0244(4) 0.059(3) Uiso 0.50 1 d P . .
C53 C 0.5333(11) -0.4748(8) -0.0660(4) 0.058(3) Uiso 0.50 1 d P . .

loop_
_atom_site_aniso_label
_atom_site_aniso_U_11
_atom_site_aniso_U_22
_atom_site_aniso_U_33
_atom_site_aniso_U_23
_atom_site_aniso_U_13
_atom_site_aniso_U_12
Ru1 0.02263(14) 0.02475(14) 0.02265(14) -0.00184(10) -0.00809(10) 0.00109(10)
S1 0.0287(4) 0.0325(4) 0.0228(4) -0.0040(3) -0.0059(3) -0.0013(3)
S2 0.0301(4) 0.0301(4) 0.0230(4) -0.0047(3) -0.0052(3) -0.0022(3)
N1 0.0315(16) 0.0254(14) 0.0262(15) -0.0024(11) -0.0086(12) -0.0027(12)
N2 0.0276(15) 0.0266(15) 0.0315(16) -0.0022(12) -0.0123(12) 0.0019(12)
N3 0.0257(14) 0.0259(14) 0.0229(14) -0.0004(11) -0.0051(11) 0.0004(11)
N4 0.0244(14) 0.0263(14) 0.0225(14) -0.0016(11) -0.0037(11) -0.0011(11)
N5 0.0363(17) 0.0332(17) 0.0354(17) -0.0024(13) -0.0038(14) -0.0067(14)
C1 0.0309(19) 0.0341(19) 0.034(2) 0.0003(15) -0.0075(15) -0.0032(15)
C2 0.040(2) 0.037(2) 0.035(2) -0.0014(16) -0.0018(17) -0.0046(17)
C3 0.056(3) 0.040(2) 0.029(2) 0.0036(16) -0.0056(18) -0.0154(19)
C4 0.051(2) 0.032(2) 0.033(2) 0.0046(16) -0.0182(18) -0.0067(17)
C5 0.039(2) 0.0232(17) 0.0281(18) 0.0012(13) -0.0139(15) -0.0049(14)
C6 0.036(2) 0.0252(17) 0.0315(18) -0.0039(14) -0.0154(15) 0.0018(14)
C7 0.049(2) 0.035(2) 0.042(2) -0.0014(17) -0.0243(19) 0.0070(18)
C8 0.042(2) 0.043(2) 0.056(3) -0.007(2) -0.029(2) 0.0104(19)
C9 0.029(2) 0.043(2) 0.053(3) -0.0121(19) -0.0145(18) 0.0066(17)
C10 0.0260(18) 0.041(2) 0.042(2) -0.0065(17) -0.0113(16) 0.0018(16)
C11 0.0325(19) 0.0309(18) 0.0313(19) -0.0025(15) -0.0105(15) 0.0046(15)
C12 0.0316(19) 0.037(2) 0.038(2) -0.0016(16) -0.0121(16) 0.0089(16)
C13 0.0277(19) 0.045(2) 0.035(2) 0.0013(17) -0.0127(15) 0.0041(16)
C14 0.0291(18) 0.0349(19) 0.0328(19) -0.0029(15) -0.0114(15) -0.0030(15)
C15 0.0236(16) 0.0309(18) 0.0233(16) -0.0009(13) -0.0047(13) -0.0038(13)
C16 0.0249(17) 0.0296(17) 0.0245(17) 0.0017(13) -0.0045(13) -0.0038(14)
C17 0.0296(19) 0.035(2) 0.036(2) -0.0061(16) -0.0070(15) -0.0057(15)
C18 0.038(2) 0.0288(19) 0.041(2) -0.0103(16) 0.0004(17) -0.0060(16)
C19 0.0284(18) 0.0293(18) 0.036(2) -0.0035(15) 0.0017(15) 0.0011(14)
C20 0.0274(18) 0.0290(18) 0.0307(18) -0.0011(14) -0.0028(14) 0.0013(14)
C21 0.0251(17) 0.0285(17) 0.0263(17) -0.0020(13) -0.0075(13) 0.0001(13)
C22 0.043(2) 0.041(2) 0.039(2) 0.0081(17) -0.0035(18) -0.0099(18)
C23 0.058(3) 0.038(2) 0.051(3) -0.011(2) -0.004(2) -0.014(2)
P1 0.0284(5) 0.0325(5) 0.0403(6) -0.0002(4) -0.0048(4) 0.0001(4)
F1 0.0520(15) 0.0328(12) 0.0529(15) 0.0002(11) -0.0062(12) 0.0005(11)
F2 0.0618(18) 0.0600(17) 0.0596(17) -0.0153(13) -0.0342(14) 0.0188(14)
F3 0.0360(14) 0.0716(19) 0.0592(17) 0.0189(14) 0.0043(12) 0.0152(13)
F4 0.0442(15) 0.0431(14) 0.080(2) 0.0208(14) -0.0077(14) -0.0021(11)
F5 0.0377(14) 0.0375(13) 0.086(2) -0.0137(13) 0.0161(13) -0.0027(11)
F6 0.0711(19) 0.0516(16) 0.0610(18) -0.0053(13) -0.0290(15) -0.0101(14)
Ru2 0.03116(16) 0.03530(16) 0.01898(14) 0.00111(11) -0.00276(11) 0.01323(12)
S3 0.0377(5) 0.0357(5) 0.0245(4) 0.0011(4) -0.0048(4) 0.0075(4)
S4 0.0577(7) 0.0469(6) 0.0194(4) -0.0004(4) -0.0052(4) 0.0279(5)
N6 0.0276(15) 0.0252(14) 0.0236(14) 0.0013(11) -0.0056(11) 0.0024(11)
N7 0.0289(15) 0.0317(16) 0.0268(15) -0.0054(12) -0.0078(12) 0.0066(12)
N8 0.0368(18) 0.053(2) 0.0231(15) 0.0122(14) 0.0010(13) 0.0183(16)
N9 0.0455(19) 0.0396(18) 0.0220(15) 0.0017(13) -0.0027(14) 0.0213(15)
N10 0.086(3) 0.047(2) 0.036(2) -0.0038(16) -0.018(2) 0.035(2)
C24 0.0291(18) 0.0304(18) 0.0323(19) 0.0046(15) -0.0067(15) 0.0044(14)
C25 0.0335(19) 0.0281(18) 0.039(2) 0.0034(15) -0.0159(16) 0.0054(15)
C26 0.044(2) 0.0291(19) 0.034(2) 0.0067(15) -0.0139(17) -0.0003(16)
C27 0.039(2) 0.0291(18) 0.0267(18) 0.0044(14) -0.0061(15) 0.0003(15)
C28 0.0308(18) 0.0217(16) 0.0271(17) -0.0016(13) -0.0061(14) 0.0018(13)
C29 0.0284(17) 0.0245(16) 0.0267(17) -0.0049(13) -0.0051(14) 0.0017(13)
C30 0.034(2) 0.035(2) 0.038(2) 0.0001(16) -0.0026(16) -0.0034(16)
C31 0.030(2) 0.046(2) 0.058(3) -0.005(2) -0.0047(19) -0.0034(18)
C32 0.029(2) 0.058(3) 0.059(3) 0.000(2) -0.015(2) 0.0077(19)
C33 0.033(2) 0.052(2) 0.038(2) -0.0018(18) -0.0120(17) 0.0099(18)
C34 0.036(2) 0.066(3) 0.033(2) 0.011(2) -0.0072(17) 0.008(2)
C35 0.036(2) 0.106(4) 0.039(3) 0.014(3) -0.009(2) 0.001(3)
C36 0.033(2) 0.136(6) 0.034(2) 0.013(3) -0.005(2) 0.019(3)
C37 0.042(3) 0.102(4) 0.029(2) 0.013(2) 0.0006(19) 0.040(3)
C38 0.046(2) 0.060(3) 0.0207(18) 0.0138(17) 0.0015(16) 0.028(2)
C39 0.063(3) 0.052(3) 0.0168(17) 0.0083(16) 0.0039(17) 0.033(2)
C40 0.091(4) 0.051(3) 0.029(2) 0.014(2) 0.019(2) 0.045(3)
C41 0.123(5) 0.045(3) 0.026(2) 0.0048(19) 0.007(3) 0.042(3)
C42 0.102(4) 0.036(2) 0.028(2) -0.0010(17) -0.007(2) 0.024(2)
C43 0.065(3) 0.041(2) 0.0241(19) -0.0023(16) -0.0096(18) 0.019(2)
C44 0.048(2) 0.041(2) 0.0246(18) 0.0019(16) -0.0023(16) 0.0167(18)
C45 0.187(8) 0.064(4) 0.061(4) -0.009(3) -0.061(4) 0.072(4)
C46 0.102(5) 0.047(3) 0.052(3) -0.014(2) -0.017(3) 0.034(3)
P2 0.0514(7) 0.0478(7) 0.0593(8) -0.0038(6) -0.0294(6) 0.0105(5)
F7 0.059(6) 0.060(8) 0.075(6) 0.034(6) -0.027(4) -0.018(4)
F8 0.064(6) 0.048(4) 0.053(6) 0.013(5) -0.004(5) -0.008(4)
F9 0.074(5) 0.092(6) 0.052(4) 0.029(5) -0.035(4) -0.029(6)
F10 0.047(5) 0.114(8) 0.080(7) 0.008(5) -0.031(4) 0.003(4)
F11 0.107(9) 0.076(6) 0.036(4) -0.012(3) -0.016(6) 0.026(7)
F12 0.081(6) 0.067(5) 0.063(6) -0.013(4) -0.013(4) 0.016(4)
F7B 0.067(8) 0.040(6) 0.077(5) 0.006(4) -0.006(6) 0.001(5)
F8B 0.082(7) 0.052(5) 0.077(9) 0.025(7) 0.007(8) 0.007(4)
F9B 0.047(4) 0.090(6) 0.046(4) 0.019(5) -0.021(3) -0.005(5)
F10B 0.058(5) 0.067(5) 0.061(5) 0.003(4) -0.024(4) -0.015(4)
F11B 0.073(7) 0.055(5) 0.091(7) 0.010(4) 0.004(6) 0.022(5)
F12B 0.052(5) 0.059(4) 0.080(6) -0.009(5) 0.010(4) -0.001(3)

loop_
_atom_type_symbol
_atom_type_description
_atom_type_scat_dispersion_real
_atom_type_scat_dispersion_imag
_atom_type_scat_source
C C 0.0033 0.0016 'International Tables Vol C Tables 4.2.6.8 and 6.1.1.4'
H H 0.0000 0.0000 'International Tables Vol C Tables 4.2.6.8 and 6.1.1.4'
N N 0.0061 0.0033 'International Tables Vol C Tables 4.2.6.8 and 6.1.1.4'
O O 0.0106 0.0060 'International Tables Vol C Tables 4.2.6.8 and 6.1.1.4'
F F 0.0171 0.0103 'International Tables Vol C Tables 4.2.6.8 and 6.1.1.4'
P P 0.1023 0.0942 'International Tables Vol C Tables 4.2.6.8 and 6.1.1.4'
S S 0.1246 0.1234 'International Tables Vol C Tables 4.2.6.8 and 6.1.1.4'
Ru Ru -1.2594 0.8363 'International Tables Vol C Tables 4.2.6.8 and 6.1.1.4'

loop_
_geom_angle_atom_site_label_1
_geom_angle_atom_site_label_2
_geom_angle_atom_site_label_3
_geom_angle
_geom_angle_site_symmetry_1
_geom_angle_site_symmetry_3
_geom_angle_publ_flag
N2 Ru1 N3 171.56(12) . . ?
N2 Ru1 N1 78.79(12) . . ?
N3 Ru1 N1 95.92(11) . . ?
N2 Ru1 N4 95.41(11) . . ?
N3 Ru1 N4 78.30(11) . . ?
N1 Ru1 N4 94.18(11) . . ?
N2 Ru1 S2 88.56(8) . . ?
N3 Ru1 S2 98.35(8) . . ?
N1 Ru1 S2 93.04(8) . . ?
N4 Ru1 S2 172.32(8) . . ?
N2 Ru1 S1 95.60(9) . . ?
N3 Ru1 S1 91.06(8) . . ?
N1 Ru1 S1 165.30(8) . . ?
N4 Ru1 S1 99.90(8) . . ?
S2 Ru1 S1 73.11(3) . . ?
C21 S1 Ru1 87.09(12) . . ?
C21 S2 Ru1 87.91(12) . . ?
C1 N1 C5 117.7(3) . . ?
C1 N1 Ru1 126.3(2) . . ?
C5 N1 Ru1 115.7(2) . . ?
C10 N2 C6 117.5(3) . . ?
C10 N2 Ru1 126.7(3) . . ?
C6 N2 Ru1 115.8(2) . . ?
C11 N3 C15 118.2(3) . . ?
C11 N3 Ru1 125.6(2) . . ?
C15 N3 Ru1 116.2(2) . . ?
C20 N4 C16 118.1(3) . . ?
C20 N4 Ru1 126.1(2) . . ?
C16 N4 Ru1 115.8(2) . . ?
C21 N5 C23 122.1(3) . . ?
C21 N5 C22 121.8(3) . . ?
C23 N5 C22 116.1(3) . . ?
N1 C1 C2 123.7(4) . . ?
C1 C2 C3 118.1(4) . . ?
C4 C3 C2 119.3(4) . . ?
C3 C4 C5 120.2(4) . . ?
N1 C5 C4 121.1(4) . . ?
N1 C5 C6 114.8(3) . . ?
C4 C5 C6 124.1(3) . . ?
N2 C6 C7 121.1(4) . . ?
N2 C6 C5 114.8(3) . . ?
C7 C6 C5 124.2(4) . . ?
C8 C7 C6 119.9(4) . . ?
C9 C8 C7 119.0(4) . . ?
C8 C9 C10 119.3(4) . . ?
N2 C10 C9 123.2(4) . . ?
N3 C11 C12 122.8(3) . . ?
C13 C12 C11 119.1(4) . . ?
C14 C13 C12 118.9(3) . . ?
C13 C14 C15 119.6(3) . . ?
N3 C15 C14 121.5(3) . . ?
N3 C15 C16 114.8(3) . . ?
C14 C15 C16 123.8(3) . . ?
N4 C16 C17 121.2(3) . . ?
N4 C16 C15 114.6(3) . . ?
C17 C16 C15 124.2(3) . . ?
C18 C17 C16 119.7(3) . . ?
C19 C18 C17 118.9(3) . . ?
C20 C19 C18 118.8(3) . . ?
N4 C20 C19 123.3(3) . . ?
N5 C21 S2 124.0(3) . . ?
N5 C21 S1 124.2(3) . . ?
S2 C21 S1 111.82(19) . . ?
F5 P1 F6 90.38(17) . . ?
F5 P1 F2 90.23(16) . . ?
F6 P1 F2 179.33(18) . . ?
F5 P1 F1 90.49(14) . . ?
F6 P1 F1 90.05(15) . . ?
F2 P1 F1 90.21(15) . . ?
F5 P1 F4 90.53(15) . . ?
F6 P1 F4 89.91(16) . . ?
F2 P1 F4 89.81(16) . . ?
F1 P1 F4 178.98(16) . . ?
F5 P1 F3 179.52(17) . . ?
F6 P1 F3 89.86(17) . . ?
F2 P1 F3 89.53(16) . . ?
F1 P1 F3 89.09(14) . . ?
F4 P1 F3 89.89(15) . . ?
N7 Ru2 N8 174.89(12) . . ?
N7 Ru2 N9 99.54(13) . . ?
N8 Ru2 N9 78.28(15) . . ?
N7 Ru2 N6 78.30(11) . . ?
N8 Ru2 N6 96.97(12) . . ?
N9 Ru2 N6 88.73(11) . . ?
N7 Ru2 S4 94.05(9) . . ?
N8 Ru2 S4 90.91(9) . . ?
N9 Ru2 S4 100.65(9) . . ?
N6 Ru2 S4 168.83(8) . . ?
N7 Ru2 S3 85.51(9) . . ?
N8 Ru2 S3 97.16(11) . . ?
N9 Ru2 S3 172.17(9) . . ?
N6 Ru2 S3 98.20(8) . . ?
S4 Ru2 S3 72.88(3) . . ?
C44 S3 Ru2 87.23(14) . . ?
C44 S4 Ru2 87.83(13) . . ?
C24 N6 C28 118.3(3) . . ?
C24 N6 Ru2 126.6(2) . . ?
C28 N6 Ru2 115.1(2) . . ?
C33 N7 C29 117.2(3) . . ?
C33 N7 Ru2 126.6(3) . . ?
C29 N7 Ru2 115.7(2) . . ?
C34 N8 C38 118.2(4) . . ?
C34 N8 Ru2 125.7(3) . . ?
C38 N8 Ru2 116.2(3) . . ?
C43 N9 C39 118.5(4) . . ?
C43 N9 Ru2 125.6(3) . . ?
C39 N9 Ru2 115.6(3) . . ?
C44 N10 C46 120.9(4) . . ?
C44 N10 C45 121.2(4) . . ?
C46 N10 C45 117.9(4) . . ?
N6 C24 C25 122.6(3) . . ?
C26 C25 C24 119.2(3) . . ?
C25 C26 C27 119.2(3) . . ?
C26 C27 C28 119.2(3) . . ?
N6 C28 C27 121.4(3) . . ?
N6 C28 C29 115.0(3) . . ?
C27 C28 C29 123.6(3) . . ?
N7 C29 C30 122.0(3) . . ?
N7 C29 C28 114.5(3) . . ?
C30 C29 C28 123.5(3) . . ?
C31 C30 C29 119.7(4) . . ?
C32 C31 C30 118.1(4) . . ?
C33 C32 C31 120.0(4) . . ?
N7 C33 C32 122.8(4) . . ?
N8 C34 C35 122.2(5) . . ?
C36 C35 C34 119.8(6) . . ?
C37 C36 C35 118.4(5) . . ?
C36 C37 C38 120.1(5) . . ?
N8 C38 C37 121.4(5) . . ?
N8 C38 C39 114.5(4) . . ?
C37 C38 C39 124.1(4) . . ?
N9 C39 C40 121.1(5) . . ?
N9 C39 C38 114.9(4) . . ?
C40 C39 C38 124.0(4) . . ?
C41 C40 C39 119.7(5) . . ?
C40 C41 C42 119.4(4) . . ?
C41 C42 C43 118.6(5) . . ?
N9 C43 C42 122.7(5) . . ?
N10 C44 S4 124.1(3) . . ?
N10 C44 S3 124.1(3) . . ?
S4 C44 S3 111.8(2) . . ?
F8B P2 F7 166.2(10) . . ?
F8B P2 F11 99.4(8) . . ?
F7 P2 F11 91.2(10) . . ?
F8B P2 F12B 77.3(7) . . ?
F7 P2 F12B 96.3(9) . . ?
F11 P2 F12B 157.0(5) . . ?
F8B P2 F10B 94.3(9) . . ?
F7 P2 F10B 98.3(6) . . ?
F11 P2 F10B 64.6(5) . . ?
F12B P2 F10B 92.7(4) . . ?
F8B P2 F9B 98.5(9) . . ?
F7 P2 F9B 72.0(6) . . ?
F11 P2 F9B 93.2(5) . . ?
F12B P2 F9B 109.8(5) . . ?
F10B P2 F9B 156.1(5) . . ?
F8B P2 F10 93.2(9) . . ?
F7 P2 F10 95.1(6) . . ?
F11 P2 F10 92.9(5) . . ?
F12B P2 F10 64.8(5) . . ?
F10B P2 F10 28.5(3) . . ?
F9B P2 F10 165.8(5) . . ?
F8B P2 F9 75.1(9) . . ?
F7 P2 F9 93.1(6) . . ?
F11 P2 F9 109.8(6) . . ?
F12B P2 F9 91.5(5) . . ?
F10B P2 F9 167.3(4) . . ?
F9B P2 F9 26.9(3) . . ?
F10 P2 F9 155.6(5) . . ?
F8B P2 F11B 93.6(8) . . ?
F7 P2 F11B 92.9(9) . . ?
F11 P2 F11B 22.5(6) . . ?
F12B P2 F11B 170.7(6) . . ?
F10B P2 F11B 86.6(5) . . ?
F9B P2 F11B 72.5(5) . . ?
F10 P2 F11B 115.1(5) . . ?
F9 P2 F11B 87.4(6) . . ?
F8B P2 F12 91.2(7) . . ?
F7 P2 F12 78.6(9) . . ?
F11 P2 F12 169.3(7) . . ?
F12B P2 F12 25.6(3) . . ?
F10B P2 F12 113.3(5) . . ?
F9B P2 F12 86.7(5) . . ?
F10 P2 F12 84.9(5) . . ?
F9 P2 F12 74.3(5) . . ?
F11B P2 F12 159.2(5) . . ?
F8B P2 F7B 172.3(9) . . ?
F7 P2 F7B 14.0(9) . . ?
F11 P2 F7B 86.9(8) . . ?
F12B P2 F7B 95.2(7) . . ?
F10B P2 F7B 84.4(6) . . ?
F9B P2 F7B 85.5(6) . . ?
F10 P2 F7B 82.0(6) . . ?
F9 P2 F7B 107.1(6) . . ?
F11B P2 F7B 93.9(7) . . ?
F12 P2 F7B 82.5(7) . . ?
F8B P2 F8 14.4(11) . . ?
F7 P2 F8 172.1(9) . . ?
F11 P2 F8 85.1(8) . . ?
F12B P2 F8 89.7(7) . . ?
F10B P2 F8 86.4(6) . . ?
F9B P2 F8 101.3(7) . . ?
F10 P2 F8 92.0(7) . . ?
F9 P2 F8 81.7(6) . . ?
F11B P2 F8 81.0(8) . . ?
F12 P2 F8 105.4(7) . . ?
F7B P2 F8 169.7(8) . . ?
C48 O1 C49 119.9(7) . . ?
C47 C48 O1 114.9(7) . . ?
C50 C49 O1 110.7(9) . . ?
C52 O2 C52 180.0(8) 2_645 . ?
C52 O2 C53 66.3(6) 2_645 . ?
C52 O2 C53 113.7(6) . . ?
C52 O2 C53 113.7(6) 2_645 2_645 ?
C52 O2 C53 66.3(6) . 2_645 ?
C53 O2 C53 180.0(8) . 2_645 ?
C53 C51 C52 67.5(7) 2_645 . ?
O2 C52 C53 68.6(6) . 2_645 ?
O2 C52 C51 113.3(8) . . ?
C53 C52 C51 44.7(5) 2_645 . ?
C51 C53 C52 67.8(7) 2_645 2_645 ?
C51 C53 O2 112.9(8) 2_645 . ?
C52 C53 O2 45.1(5) 2_645 . ?

loop_
_geom_bond_atom_site_label_1
_geom_bond_atom_site_label_2
_geom_bond_distance
_geom_bond_site_symmetry_2
_geom_bond_publ_flag
Ru1 N2 2.046(3) . ?
Ru1 N3 2.056(3) . ?
Ru1 N1 2.060(3) . ?
Ru1 N4 2.067(3) . ?
Ru1 S2 2.3840(9) . ?
Ru1 S1 2.4069(9) . ?
S1 C21 1.725(3) . ?
S2 C21 1.721(4) . ?
N1 C1 1.348(5) . ?
N1 C5 1.363(4) . ?
N2 C10 1.347(5) . ?
N2 C6 1.373(5) . ?
N3 C11 1.343(4) . ?
N3 C15 1.361(4) . ?
N4 C20 1.343(4) . ?
N4 C16 1.363(4) . ?
N5 C21 1.320(5) . ?
N5 C23 1.457(5) . ?
N5 C22 1.464(5) . ?
C1 C2 1.381(5) . ?
C2 C3 1.392(6) . ?
C3 C4 1.364(6) . ?
C4 C5 1.397(5) . ?
C5 C6 1.458(5) . ?
C6 C7 1.393(5) . ?
C7 C8 1.380(6) . ?
C8 C9 1.368(6) . ?
C9 C10 1.380(5) . ?
C11 C12 1.389(5) . ?
C12 C13 1.383(5) . ?
C13 C14 1.380(5) . ?
C14 C15 1.398(5) . ?
C15 C16 1.465(5) . ?
C16 C17 1.395(5) . ?
C17 C18 1.384(5) . ?
C18 C19 1.384(5) . ?
C19 C20 1.380(5) . ?
P1 F5 1.588(3) . ?
P1 F6 1.594(3) . ?
P1 F2 1.597(3) . ?
P1 F1 1.599(3) . ?
P1 F4 1.604(3) . ?
P1 F3 1.608(3) . ?
Ru2 N7 2.053(3) . ?
Ru2 N8 2.057(3) . ?
Ru2 N9 2.062(3) . ?
Ru2 N6 2.072(3) . ?
Ru2 S4 2.3870(10) . ?
Ru2 S3 2.4033(10) . ?
S3 C44 1.720(4) . ?
S4 C44 1.716(4) . ?
N6 C24 1.343(4) . ?
N6 C28 1.361(4) . ?
N7 C33 1.352(5) . ?
N7 C29 1.362(4) . ?
N8 C34 1.350(6) . ?
N8 C38 1.358(5) . ?
N9 C43 1.340(6) . ?
N9 C39 1.359(5) . ?
N10 C44 1.322(5) . ?
N10 C46 1.468(6) . ?
N10 C45 1.478(6) . ?
C24 C25 1.389(5) . ?
C25 C26 1.373(6) . ?
C26 C27 1.386(5) . ?
C27 C28 1.396(5) . ?
C28 C29 1.464(5) . ?
C29 C30 1.392(5) . ?
C30 C31 1.383(6) . ?
C31 C32 1.379(6) . ?
C32 C33 1.376(6) . ?
C34 C35 1.388(6) . ?
C35 C36 1.383(8) . ?
C36 C37 1.372(9) . ?
C37 C38 1.399(6) . ?
C38 C39 1.463(7) . ?
C39 C40 1.396(6) . ?
C40 C41 1.368(9) . ?
C41 C42 1.385(8) . ?
C42 C43 1.388(6) . ?
P2 F8B 1.450(17) . ?
P2 F7 1.481(16) . ?
P2 F11 1.499(12) . ?
P2 F12B 1.526(9) . ?
P2 F10B 1.572(8) . ?
P2 F9B 1.582(8) . ?
P2 F10 1.620(8) . ?
P2 F9 1.625(9) . ?
P2 F11B 1.677(13) . ?
P2 F12 1.683(10) . ?
P2 F7B 1.736(15) . ?
P2 F8 1.741(14) . ?
O1 C48 1.421(9) . ?
O1 C49 1.486(10) . ?
C47 C48 1.366(10) . ?
C49 C50 1.454(14) . ?
O2 C52 1.243(11) 2_645 ?
O2 C52 1.243(11) . ?
O2 C53 1.634(11) . ?
O2 C53 1.634(11) 2_645 ?
C51 C53 1.223(12) 2_645 ?
C51 C52 1.610(13) . ?
C52 C53 1.607(15) 2_645 ?
C53 C51 1.223(12) 2_645 ?
C53 C52 1.607(15) 2_645 ?

loop_
_geom_torsion_atom_site_label_1
_geom_torsion_atom_site_label_2
_geom_torsion_atom_site_label_3
_geom_torsion_atom_site_label_4
_geom_torsion
_geom_torsion_site_symmetry_1
_geom_torsion_site_symmetry_2
_geom_torsion_site_symmetry_3
_geom_torsion_site_symmetry_4
_geom_torsion_publ_flag
N2 Ru1 S1 C21 85.11(14) . . . . ?
N3 Ru1 S1 C21 -100.08(14) . . . . ?
N1 Ru1 S1 C21 18.4(4) . . . . ?
N4 Ru1 S1 C21 -178.38(14) . . . . ?
S2 Ru1 S1 C21 -1.67(12) . . . . ?
N2 Ru1 S2 C21 -94.62(14) . . . . ?
N3 Ru1 S2 C21 90.24(14) . . . . ?
N1 Ru1 S2 C21 -173.32(14) . . . . ?
N4 Ru1 S2 C21 26.7(6) . . . . ?
S1 Ru1 S2 C21 1.67(12) . . . . ?
N2 Ru1 N1 C1 -176.0(3) . . . . ?
N3 Ru1 N1 C1 10.7(3) . . . . ?
N4 Ru1 N1 C1 89.3(3) . . . . ?
S2 Ru1 N1 C1 -88.0(3) . . . . ?
S1 Ru1 N1 C1 -107.3(4) . . . . ?
N2 Ru1 N1 C5 -2.8(2) . . . . ?
N3 Ru1 N1 C5 -176.2(2) . . . . ?
N4 Ru1 N1 C5 -97.5(2) . . . . ?
S2 Ru1 N1 C5 85.1(2) . . . . ?
S1 Ru1 N1 C5 65.9(5) . . . . ?
N3 Ru1 N2 C10 -125.8(7) . . . . ?
N1 Ru1 N2 C10 -177.5(3) . . . . ?
N4 Ru1 N2 C10 -84.3(3) . . . . ?
S2 Ru1 N2 C10 89.1(3) . . . . ?
S1 Ru1 N2 C10 16.2(3) . . . . ?
N3 Ru1 N2 C6 52.5(9) . . . . ?
N1 Ru1 N2 C6 0.7(2) . . . . ?
N4 Ru1 N2 C6 93.9(2) . . . . ?
S2 Ru1 N2 C6 -92.7(2) . . . . ?
S1 Ru1 N2 C6 -165.5(2) . . . . ?
N2 Ru1 N3 C11 -139.9(7) . . . . ?
N1 Ru1 N3 C11 -89.1(3) . . . . ?
N4 Ru1 N3 C11 177.8(3) . . . . ?
S2 Ru1 N3 C11 4.9(3) . . . . ?
S1 Ru1 N3 C11 77.9(3) . . . . ?
N2 Ru1 N3 C15 38.7(9) . . . . ?
N1 Ru1 N3 C15 89.5(2) . . . . ?
N4 Ru1 N3 C15 -3.6(2) . . . . ?
S2 Ru1 N3 C15 -176.6(2) . . . . ?
S1 Ru1 N3 C15 -103.5(2) . . . . ?
N2 Ru1 N4 C20 8.2(3) . . . . ?
N3 Ru1 N4 C20 -177.5(3) . . . . ?
N1 Ru1 N4 C20 87.3(3) . . . . ?
S2 Ru1 N4 C20 -112.7(6) . . . . ?
S1 Ru1 N4 C20 -88.5(3) . . . . ?
N2 Ru1 N4 C16 -169.7(2) . . . . ?
N3 Ru1 N4 C16 4.6(2) . . . . ?
N1 Ru1 N4 C16 -90.6(2) . . . . ?
S2 Ru1 N4 C16 69.4(7) . . . . ?
S1 Ru1 N4 C16 93.6(2) . . . . ?
C5 N1 C1 C2 -0.3(5) . . . . ?
Ru1 N1 C1 C2 172.7(3) . . . . ?
N1 C1 C2 C3 1.1(6) . . . . ?
C1 C2 C3 C4 -1.4(6) . . . . ?
C2 C3 C4 C5 1.0(6) . . . . ?
C1 N1 C5 C4 -0.2(5) . . . . ?
Ru1 N1 C5 C4 -173.9(3) . . . . ?
C1 N1 C5 C6 178.1(3) . . . . ?
Ru1 N1 C5 C6 4.3(4) . . . . ?
C3 C4 C5 N1 -0.2(6) . . . . ?
C3 C4 C5 C6 -178.3(4) . . . . ?
C10 N2 C6 C7 0.2(5) . . . . ?
Ru1 N2 C6 C7 -178.2(3) . . . . ?
C10 N2 C6 C5 179.8(3) . . . . ?
Ru1 N2 C6 C5 1.3(4) . . . . ?
N1 C5 C6 N2 -3.7(4) . . . . ?
C4 C5 C6 N2 174.5(3) . . . . ?
N1 C5 C6 C7 175.8(3) . . . . ?
C4 C5 C6 C7 -6.0(6) . . . . ?
N2 C6 C7 C8 -0.5(6) . . . . ?
C5 C6 C7 C8 180.0(4) . . . . ?
C6 C7 C8 C9 0.9(6) . . . . ?
C7 C8 C9 C10 -1.0(6) . . . . ?
C6 N2 C10 C9 -0.3(5) . . . . ?
Ru1 N2 C10 C9 177.9(3) . . . . ?
C8 C9 C10 N2 0.7(6) . . . . ?
C15 N3 C11 C12 -0.5(5) . . . . ?
Ru1 N3 C11 C12 178.0(3) . . . . ?
N3 C11 C12 C13 1.0(6) . . . . ?
C11 C12 C13 C14 -0.7(6) . . . . ?
C12 C13 C14 C15 0.1(6) . . . . ?
C11 N3 C15 C14 -0.2(5) . . . . ?
Ru1 N3 C15 C14 -178.8(3) . . . . ?
C11 N3 C15 C16 -179.2(3) . . . . ?
Ru1 N3 C15 C16 2.1(4) . . . . ?
C13 C14 C15 N3 0.4(5) . . . . ?
C13 C14 C15 C16 179.3(3) . . . . ?
C20 N4 C16 C17 -1.9(5) . . . . ?
Ru1 N4 C16 C17 176.2(3) . . . . ?
C20 N4 C16 C15 177.1(3) . . . . ?
Ru1 N4 C16 C15 -4.9(4) . . . . ?
N3 C15 C16 N4 1.8(4) . . . . ?
C14 C15 C16 N4 -177.2(3) . . . . ?
N3 C15 C16 C17 -179.3(3) . . . . ?
C14 C15 C16 C17 1.7(6) . . . . ?
N4 C16 C17 C18 0.9(5) . . . . ?
C15 C16 C17 C18 -177.9(3) . . . . ?
C16 C17 C18 C19 0.5(6) . . . . ?
C17 C18 C19 C20 -0.8(6) . . . . ?
C16 N4 C20 C19 1.5(5) . . . . ?
Ru1 N4 C20 C19 -176.3(3) . . . . ?
C18 C19 C20 N4 -0.2(6) . . . . ?
C23 N5 C21 S2 -0.4(5) . . . . ?
C22 N5 C21 S2 179.3(3) . . . . ?
C23 N5 C21 S1 178.6(3) . . . . ?
C22 N5 C21 S1 -1.8(5) . . . . ?
Ru1 S2 C21 N5 176.7(3) . . . . ?
Ru1 S2 C21 S1 -2.41(17) . . . . ?
Ru1 S1 C21 N5 -176.7(3) . . . . ?
Ru1 S1 C21 S2 2.39(17) . . . . ?
N7 Ru2 S3 C44 -92.39(17) . . . . ?
N8 Ru2 S3 C44 91.98(17) . . . . ?
N9 Ru2 S3 C44 38.1(8) . . . . ?
N6 Ru2 S3 C44 -169.87(17) . . . . ?
S4 Ru2 S3 C44 3.25(15) . . . . ?
N7 Ru2 S4 C44 80.78(18) . . . . ?
N8 Ru2 S4 C44 -100.47(19) . . . . ?
N9 Ru2 S4 C44 -178.71(19) . . . . ?
N6 Ru2 S4 C44 34.5(5) . . . . ?
S3 Ru2 S4 C44 -3.25(16) . . . . ?
N7 Ru2 N6 C24 171.4(3) . . . . ?
N8 Ru2 N6 C24 -6.7(3) . . . . ?
N9 Ru2 N6 C24 71.4(3) . . . . ?
S4 Ru2 N6 C24 -141.2(4) . . . . ?
S3 Ru2 N6 C24 -105.0(3) . . . . ?
N7 Ru2 N6 C28 -8.9(2) . . . . ?
N8 Ru2 N6 C28 173.1(2) . . . . ?
N9 Ru2 N6 C28 -108.9(3) . . . . ?
S4 Ru2 N6 C28 38.5(6) . . . . ?
S3 Ru2 N6 C28 74.7(2) . . . . ?
N8 Ru2 N7 C33 -154.9(14) . . . . ?
N9 Ru2 N7 C33 -90.6(3) . . . . ?
N6 Ru2 N7 C33 -177.3(3) . . . . ?
S4 Ru2 N7 C33 10.9(3) . . . . ?
S3 Ru2 N7 C33 83.4(3) . . . . ?
N8 Ru2 N7 C29 33.1(16) . . . . ?
N9 Ru2 N7 C29 97.4(3) . . . . ?
N6 Ru2 N7 C29 10.7(2) . . . . ?
S4 Ru2 N7 C29 -161.1(2) . . . . ?
S3 Ru2 N7 C29 -88.7(2) . . . . ?
N7 Ru2 N8 C34 -120.0(14) . . . . ?
N9 Ru2 N8 C34 174.8(3) . . . . ?
N6 Ru2 N8 C34 -97.9(3) . . . . ?
S4 Ru2 N8 C34 74.1(3) . . . . ?
S3 Ru2 N8 C34 1.3(3) . . . . ?
N7 Ru2 N8 C38 60.0(16) . . . . ?
N9 Ru2 N8 C38 -5.1(2) . . . . ?
N6 Ru2 N8 C38 82.1(3) . . . . ?
S4 Ru2 N8 C38 -105.8(2) . . . . ?
S3 Ru2 N8 C38 -178.7(2) . . . . ?
N7 Ru2 N9 C43 5.5(3) . . . . ?
N8 Ru2 N9 C43 -179.2(3) . . . . ?
N6 Ru2 N9 C43 83.4(3) . . . . ?
S4 Ru2 N9 C43 -90.5(3) . . . . ?
S3 Ru2 N9 C43 -124.2(7) . . . . ?
N7 Ru2 N9 C39 -168.3(2) . . . . ?
N8 Ru2 N9 C39 7.0(2) . . . . ?
N6 Ru2 N9 C39 -90.4(3) . . . . ?
S4 Ru2 N9 C39 95.7(2) . . . . ?
S3 Ru2 N9 C39 61.9(8) . . . . ?
C28 N6 C24 C25 -3.2(5) . . . . ?
Ru2 N6 C24 C25 176.5(3) . . . . ?
N6 C24 C25 C26 0.2(6) . . . . ?
C24 C25 C26 C27 1.9(6) . . . . ?
C25 C26 C27 C28 -1.0(6) . . . . ?
C24 N6 C28 C27 4.2(5) . . . . ?
Ru2 N6 C28 C27 -175.6(3) . . . . ?
C24 N6 C28 C29 -174.2(3) . . . . ?
Ru2 N6 C28 C29 6.0(4) . . . . ?
C26 C27 C28 N6 -2.1(5) . . . . ?
C26 C27 C28 C29 176.1(3) . . . . ?
C33 N7 C29 C30 -2.8(5) . . . . ?
Ru2 N7 C29 C30 170.0(3) . . . . ?
C33 N7 C29 C28 176.5(3) . . . . ?
Ru2 N7 C29 C28 -10.7(4) . . . . ?
N6 C28 C29 N7 3.0(4) . . . . ?
C27 C28 C29 N7 -175.4(3) . . . . ?
N6 C28 C29 C30 -177.7(3) . . . . ?
C27 C28 C29 C30 3.9(5) . . . . ?
N7 C29 C30 C31 0.0(6) . . . . ?
C28 C29 C30 C31 -179.3(4) . . . . ?
C29 C30 C31 C32 3.0(6) . . . . ?
C30 C31 C32 C33 -3.0(7) . . . . ?
C29 N7 C33 C32 2.8(6) . . . . ?
Ru2 N7 C33 C32 -169.2(3) . . . . ?
C31 C32 C33 N7 0.2(7) . . . . ?
C38 N8 C34 C35 -0.7(6) . . . . ?
Ru2 N8 C34 C35 179.3(3) . . . . ?
N8 C34 C35 C36 -0.2(7) . . . . ?
C34 C35 C36 C37 0.6(7) . . . . ?
C35 C36 C37 C38 -0.1(7) . . . . ?
C34 N8 C38 C37 1.2(5) . . . . ?
Ru2 N8 C38 C37 -178.8(3) . . . . ?
C34 N8 C38 C39 -177.3(3) . . . . ?
Ru2 N8 C38 C39 2.7(4) . . . . ?
C36 C37 C38 N8 -0.8(6) . . . . ?
C36 C37 C38 C39 177.5(4) . . . . ?
C43 N9 C39 C40 -1.2(5) . . . . ?
Ru2 N9 C39 C40 173.1(3) . . . . ?
C43 N9 C39 C38 178.0(3) . . . . ?
Ru2 N9 C39 C38 -7.6(4) . . . . ?
N8 C38 C39 N9 3.3(5) . . . . ?
C37 C38 C39 N9 -175.2(3) . . . . ?
N8 C38 C39 C40 -177.5(4) . . . . ?
C37 C38 C39 C40 4.0(6) . . . . ?
N9 C39 C40 C41 -0.1(6) . . . . ?
C38 C39 C40 C41 -179.3(4) . . . . ?
C39 C40 C41 C42 1.4(7) . . . . ?
C40 C41 C42 C43 -1.4(7) . . . . ?
C39 N9 C43 C42 1.2(6) . . . . ?
Ru2 N9 C43 C42 -172.5(3) . . . . ?
C41 C42 C43 N9 0.1(6) . . . . ?
C46 N10 C44 S4 -176.7(4) . . . . ?
C45 N10 C44 S4 -0.2(8) . . . . ?
C46 N10 C44 S3 3.6(7) . . . . ?
C45 N10 C44 S3 -179.8(5) . . . . ?
Ru2 S4 C44 N10 -175.0(4) . . . . ?
Ru2 S4 C44 S3 4.7(2) . . . . ?
Ru2 S3 C44 N10 175.0(4) . . . . ?
Ru2 S3 C44 S4 -4.7(2) . . . . ?
C49 O1 C48 C47 -168.9(7) . . . . ?
C48 O1 C49 C50 -176.9(8) . . . . ?
C52 O2 C52 C53 -34(100) 2_645 . . 2_645 ?
C53 O2 C52 C53 180.0 . . . 2_645 ?
C52 O2 C52 C51 -35(100) 2_645 . . . ?
C53 O2 C52 C51 179.9(7) . . . . ?
C53 O2 C52 C51 -0.1(7) 2_645 . . . ?
C53 C51 C52 O2 0.2(9) 2_645 . . . ?
C52 O2 C53 C51 -0.2(9) 2_645 . . 2_645 ?
C52 O2 C53 C51 179.8(9) . . . 2_645 ?
C53 O2 C53 C51 -116(100) 2_645 . . 2_645 ?
C52 O2 C53 C52 180.0 . . . 2_645 ?
C53 O2 C53 C52 -115(100) 2_645 . . 2_645 ?
